data_7211920
loop_
_publ_author_name
'Goswami, Shyamaprosad'
'Hazra, Anita'
'Jana, Subrata'
'Fun, Hoong-Kun'

_publ_section_title
;
 Recognition study of substituted benzoic acids by 7-substituted pterin
 receptors in solution and solid phases
;
_journal_issue 5
_journal_name_full CrystEngComm
_journal_page_first 1501
_journal_paper_doi 10.1039/b917092h
_journal_volume 12
_journal_year 2010
_chemical_formula_moiety '2(C12 H15 N5 O2), 3(C7 H6 O3)'
_chemical_formula_sum 'C45 H48 N10 O13'
_chemical_formula_weight 936.93
_chemical_name_systematic
;
?
;
_space_group_IT_number 14
_symmetry_cell_setting monoclinic
_symmetry_space_group_name_Hall '-P 2ybc'
_symmetry_space_group_name_H-M 'P 1 21/c 1'
_atom_sites_solution_hydrogens geom
_atom_sites_solution_primary direct
_atom_sites_solution_secondary difmap
_audit_creation_method SHELXL-97
_cell_angle_alpha 90.00
_cell_angle_beta 121.643(4)
_cell_angle_gamma 90.00
_cell_formula_units_Z 2
_cell_length_a 16.0828(9)
_cell_length_b 6.8716(3)
_cell_length_c 24.8286(14)
_cell_measurement_reflns_used 4484
_cell_measurement_temperature 100
_cell_measurement_theta_max 30.14
_cell_measurement_theta_min 2.56
_cell_volume 2336.0(2)
_computing_cell_refinement APEX2
_computing_data_collection 'APEX2 (Bruker, 2005)'
_computing_data_reduction 'SAINT (Bruker, 2005)'
_computing_molecular_graphics SHELXTL
_computing_publication_material
; SHELXTL (
Sheldrick, 2008), PLATON (
Spek, 2003)
;
_computing_structure_refinement SHELXTL
_computing_structure_solution 'SHELXTL (Sheldrick, 2008)'
_diffrn_ambient_temperature 100
_diffrn_measured_fraction_theta_full 0.994
_diffrn_measured_fraction_theta_max 0.994
_diffrn_measurement_device_type ' Bruker SMART APEXII CCD area-detector diffractometer'
_diffrn_measurement_method '\f and \w scans'
_diffrn_radiation_monochromator graphite
_diffrn_radiation_source 'fine-focus sealed tube'
_diffrn_radiation_type MoK\a
_diffrn_radiation_wavelength 0.71073
_diffrn_reflns_av_R_equivalents 0.0594
_diffrn_reflns_av_sigmaI/netI 0.0511
_diffrn_reflns_limit_h_max 17
_diffrn_reflns_limit_h_min -14
_diffrn_reflns_limit_k_max 7
_diffrn_reflns_limit_k_min -7
_diffrn_reflns_limit_l_max 25
_diffrn_reflns_limit_l_min -26
_diffrn_reflns_number 17050
_diffrn_reflns_theta_full 22.50
_diffrn_reflns_theta_max 22.50
_diffrn_reflns_theta_min 2.56
_diffrn_standards_number 0
_exptl_absorpt_coefficient_mu 0.100
_exptl_absorpt_correction_T_max 0.9950
_exptl_absorpt_correction_T_min 0.9635
_exptl_absorpt_correction_type multi-scan
_exptl_absorpt_process_details '(<i>SADABS</i>; Bruker, 2005)'
_exptl_crystal_colour brown
_exptl_crystal_density_diffrn 1.332
_exptl_crystal_density_method 'not measured'
_exptl_crystal_description block
_exptl_crystal_F_000 984
_exptl_crystal_size_max 0.38
_exptl_crystal_size_mid 0.14
_exptl_crystal_size_min 0.05
_refine_diff_density_max 0.778
_refine_diff_density_min -0.603
_refine_diff_density_rms 0.083
_refine_ls_extinction_method none
_refine_ls_goodness_of_fit_ref 1.051
_refine_ls_hydrogen_treatment mixed
_refine_ls_matrix_type full
_refine_ls_number_parameters 317
_refine_ls_number_reflns 3046
_refine_ls_number_restraints 122
_refine_ls_restrained_S_all 1.034
_refine_ls_R_factor_all 0.1181
_refine_ls_R_factor_gt 0.0875
_refine_ls_shift/su_max 0.000
_refine_ls_shift/su_mean 0.000
_refine_ls_structure_factor_coef Fsqd
_refine_ls_weighting_details
;
calc w=1/[\s^2^(Fo^2^)+(0.1316P)^2^+7.4363P] where P=(Fo^2^+2Fc^2^)/3
;
_refine_ls_weighting_scheme calc
_refine_ls_wR_factor_gt 0.2372
_refine_ls_wR_factor_ref 0.2599
_reflns_number_gt 2121
_reflns_number_total 3046
_reflns_threshold_expression I>2\(I)
_cod_data_source_file b917092h.txt
_cod_data_source_block fs47_0m
_cod_depositor_comments
;
The following automatic conversions were performed:

'_symmetry_cell_setting' value 'Monoclinic' changed to 'monoclinic'
according to /home/saulius/struct/CIF-dictionaries/cif_core.dic
dictionary named 'cif_core.dic' version 2.4.2 from 2011-04-26.

Automatic conversion script
Id: cif_fix_values 1891 2012-01-12 08:04:46Z andrius 
;
_cod_original_sg_symbol_H-M 'P 21/c'
_cod_database_code 7211920

loop_
_symmetry_equiv_pos_as_xyz
'x, y, z'
'-x, y+1/2, -z+1/2'
'-x, -y, -z'
'x, -y-1/2, z-1/2'

loop_
_atom_site_label
_atom_site_type_symbol
_atom_site_fract_x
_atom_site_fract_y
_atom_site_fract_z
_atom_site_U_iso_or_equiv
_atom_site_adp_type
_atom_site_occupancy
_atom_site_symmetry_multiplicity
_atom_site_calc_flag
_atom_site_refinement_flags
O1A O 0.1232(3) 0.3140(6) 0.22494(18) 0.0393(11) Uani 1 1 d .
O2A O 0.4147(3) 0.4415(5) 0.27185(16) 0.0334(10) Uani 1 1 d .
N1A N 0.2530(3) 0.1789(6) 0.4438(2) 0.0318(12) Uani 1 1 d .
N2A N 0.0883(3) 0.1889(6) 0.3193(2) 0.0324(12) Uani 1 1 d .
N3A N 0.3540(3) 0.2662(6) 0.4076(2) 0.0227(11) Uani 1 1 d .
N4A N 0.2851(3) 0.3346(6) 0.2991(2) 0.0252(11) Uani 1 1 d .
H1N4 H 0.2921 0.3781 0.2667 0.08(3) Uiso 1 1 d R
N5A N 0.4539(3) 0.3499(6) 0.37091(19) 0.0231(11) Uani 1 1 d .
H1N5 H 0.5008 0.3391 0.4113 0.031(15) Uiso 1 1 d R
C1A C 0.1510(5) 0.0923(11) 0.4839(3) 0.0559(19) Uani 1 1 d .
H1AA H 0.2061 0.0191 0.5153 0.084 Uiso 1 1 calc R
H1AB H 0.0926 0.0169 0.4687 0.084 Uiso 1 1 calc R
H1AC H 0.1458 0.2111 0.5022 0.084 Uiso 1 1 calc R
C2A C 0.1640(4) 0.1374(8) 0.4313(3) 0.0359(15) Uani 1 1 d .
C3A C 0.0820(4) 0.1407(8) 0.3674(3) 0.0328(14) Uani 1 1 d .
H3AA H 0.0194 0.1028 0.3600 0.039 Uiso 1 1 d R
C4A C 0.1784(3) 0.2363(7) 0.3315(3) 0.0279(14) Uani 1 1 d .
C5A C 0.2607(4) 0.2284(7) 0.3938(3) 0.0261(13) Uani 1 1 d .
C6A C 0.3622(3) 0.3151(7) 0.3599(2) 0.0213(12) Uani 1 1 d .
C7A C 0.1891(4) 0.2963(7) 0.2803(3) 0.0281(13) Uani 1 1 d .
C8A C 0.4777(4) 0.4065(7) 0.3268(2) 0.0249(13) Uani 1 1 d .
C9A C 0.5863(4) 0.4201(8) 0.3519(2) 0.0299(14) Uani 1 1 d .
C10A C 0.6342(4) 0.5745(9) 0.4045(3) 0.0395(15) Uani 1 1 d .
H10A H 0.6296 0.5342 0.4399 0.059 Uiso 1 1 calc R
H10B H 0.6013 0.6967 0.3888 0.059 Uiso 1 1 calc R
H10C H 0.7017 0.5888 0.4178 0.059 Uiso 1 1 calc R
C11A C 0.6332(4) 0.2192(9) 0.3775(3) 0.0399(15) Uani 1 1 d .
H11A H 0.6042 0.1254 0.3439 0.060 Uiso 1 1 calc R
H11B H 0.6225 0.1803 0.4105 0.060 Uiso 1 1 calc R
H11C H 0.7021 0.2267 0.3941 0.060 Uiso 1 1 calc R
C12A C 0.5993(4) 0.4802(10) 0.2976(3) 0.0445(17) Uani 1 1 d .
H12A H 0.5706 0.3835 0.2648 0.067 Uiso 1 1 calc R
H12B H 0.6677 0.4917 0.3128 0.067 Uiso 1 1 calc R
H12C H 0.5678 0.6031 0.2809 0.067 Uiso 1 1 calc R
O3A O 0.0698(3) 0.6736(5) 0.31079(18) 0.0256(9) Uani 1 1 d DU
O4A O 0.4051(2) 0.7037(6) 0.50089(17) 0.0336(10) Uani 1 1 d DU
O5A O 0.5011(3) 0.7875(5) 0.46441(19) 0.0291(10) Uani 1 1 d DU
C13A C 0.3411(4) 0.8222(7) 0.3411(2) 0.0219(12) Uani 1 1 d DU
H13A H 0.4043 0.8534 0.3484 0.026 Uiso 1 1 d R
C14A C 0.2596(4) 0.8338(7) 0.2812(2) 0.0239(12) Uani 1 1 d DU
H14A H 0.2662 0.8743 0.2466 0.029 Uiso 1 1 d R
C15A C 0.1679(4) 0.7880(7) 0.2696(2) 0.0210(12) Uani 1 1 d DU
H15A H 0.1115 0.7991 0.2277 0.025 Uiso 1 1 d R
C16A C 0.1574(3) 0.7270(7) 0.3190(2) 0.0183(11) Uani 1 1 d DU
C17A C 0.2395(3) 0.7154(7) 0.3795(2) 0.0190(11) Uani 1 1 d DU
H17A H 0.2324 0.6743 0.4139 0.023 Uiso 1 1 d R
C18A C 0.3311(3) 0.7632(7) 0.3912(2) 0.0174(11) Uani 1 1 d DU
C19A C 0.4160(3) 0.7495(7) 0.4575(2) 0.0209(12) Uani 1 1 d DU
O3B O -0.0851(9) 1.1968(17) 0.0752(6) 0.083(4) Uiso 0.50 1 d PDU
H5BA H -0.0686 1.2044 0.1158 0.100 Uiso 0.50 1 d PR
O4B O -0.0935(11) 1.046(2) -0.1268(6) 0.110(5) Uiso 0.50 1 d PDU
O5B O 0.0335(10) 0.853(2) -0.0925(6) 0.094(4) Uiso 0.50 1 d PDU
H5BB H 0.0128 0.8534 -0.1365 0.141 Uiso 0.50 1 d PR
C13B C 0.0809(10) 0.869(2) 0.0302(6) 0.065(4) Uiso 0.50 1 d PDU
H13B H 0.1211 0.7937 0.0201 0.078 Uiso 0.50 1 d PR
C14B C 0.1062(10) 0.875(2) 0.0925(6) 0.066(4) Uiso 0.50 1 d PDU
H14B H 0.1598 0.8009 0.1246 0.079 Uiso 0.50 1 d PR
C15B C 0.0501(12) 0.980(3) 0.1097(8) 0.066(5) Uiso 0.50 1 d PDU
H15B H 0.0683 0.9924 0.1531 0.079 Uiso 0.50 1 d PR
C16B C -0.0296(10) 1.0833(19) 0.0626(6) 0.049(4) Uiso 0.50 1 d PDU
C17B C -0.0558(11) 1.066(2) -0.0012(7) 0.070(5) Uiso 0.50 1 d PDU
H17B H -0.1123 1.1331 -0.0339 0.084 Uiso 0.50 1 d PR
C18B C -0.0004(9) 0.9667(18) -0.0174(5) 0.043(3) Uiso 0.50 1 d PDU
C19B C -0.0292(11) 0.950(2) -0.0854(6) 0.058(4) Uiso 0.50 1 d PDU
H1O3 H 0.025(5) 0.681(10) 0.275(3) 0.06(2) Uiso 1 1 d .
H1O5 H 0.538(5) 0.764(10) 0.505(3) 0.06(2) Uiso 1 1 d .

loop_
_atom_site_aniso_label
_atom_site_aniso_U_11
_atom_site_aniso_U_22
_atom_site_aniso_U_33
_atom_site_aniso_U_23
_atom_site_aniso_U_13
_atom_site_aniso_U_12
O1A 0.020(2) 0.041(3) 0.036(2) -0.0040(19) 0.000(2) -0.0014(18)
O2A 0.028(2) 0.042(2) 0.024(2) 0.0030(18) 0.0090(19) 0.0084(18)
N1A 0.022(3) 0.026(3) 0.042(3) -0.008(2) 0.013(2) -0.006(2)
N2A 0.026(3) 0.021(3) 0.046(3) -0.002(2) 0.016(2) -0.002(2)
N3A 0.012(2) 0.019(2) 0.031(3) -0.009(2) 0.007(2) -0.0020(18)
N4A 0.016(2) 0.020(2) 0.026(3) -0.006(2) 0.001(2) -0.0003(19)
N5A 0.012(2) 0.025(2) 0.021(2) -0.0043(19) 0.001(2) 0.0020(19)
C1A 0.041(4) 0.072(5) 0.044(4) 0.003(4) 0.015(3) -0.010(4)
C2A 0.035(4) 0.027(3) 0.053(4) -0.003(3) 0.028(3) -0.004(3)
C3A 0.013(3) 0.028(3) 0.048(4) -0.006(3) 0.010(3) 0.002(2)
C4A 0.007(3) 0.017(3) 0.045(4) -0.010(3) 0.003(3) -0.001(2)
C5A 0.020(3) 0.016(3) 0.039(3) -0.007(2) 0.013(3) -0.001(2)
C6A 0.017(3) 0.012(3) 0.026(3) -0.006(2) 0.005(2) -0.001(2)
C7A 0.019(3) 0.021(3) 0.032(3) -0.004(3) 0.005(3) 0.002(2)
C8A 0.027(3) 0.021(3) 0.023(3) -0.002(2) 0.011(3) 0.007(2)
C9A 0.029(3) 0.034(3) 0.027(3) -0.003(3) 0.015(3) 0.003(3)
C10A 0.035(3) 0.044(4) 0.047(4) -0.013(3) 0.026(3) -0.009(3)
C11A 0.028(3) 0.049(4) 0.041(3) 0.000(3) 0.017(3) 0.011(3)
C12A 0.039(4) 0.063(4) 0.042(4) 0.005(3) 0.028(3) 0.007(3)
O3A 0.0117(19) 0.036(2) 0.023(2) 0.0030(18) 0.0046(17) -0.0002(17)
O4A 0.018(2) 0.051(3) 0.025(2) 0.0016(18) 0.0060(17) -0.0036(18)
O5A 0.016(2) 0.041(2) 0.026(2) -0.0061(19) 0.0082(18) -0.0015(17)
C13A 0.022(3) 0.014(3) 0.033(3) -0.006(2) 0.017(2) -0.001(2)
C14A 0.029(3) 0.025(3) 0.021(3) -0.003(2) 0.016(2) -0.001(2)
C15A 0.020(3) 0.018(3) 0.018(3) 0.001(2) 0.005(2) 0.001(2)
C16A 0.015(3) 0.015(3) 0.024(3) -0.003(2) 0.009(2) 0.001(2)
C17A 0.018(3) 0.020(3) 0.016(2) -0.002(2) 0.007(2) 0.000(2)
C18A 0.016(2) 0.012(3) 0.021(2) -0.002(2) 0.008(2) 0.003(2)
C19A 0.014(3) 0.017(3) 0.027(3) -0.006(2) 0.008(2) -0.001(2)

loop_
_atom_type_symbol
_atom_type_description
_atom_type_scat_dispersion_real
_atom_type_scat_dispersion_imag
_atom_type_scat_source
C C 0.0033 0.0016 'International Tables Vol C Tables 4.2.6.8 and 6.1.1.4'
H H 0.0000 0.0000 'International Tables Vol C Tables 4.2.6.8 and 6.1.1.4'
N N 0.0061 0.0033 'International Tables Vol C Tables 4.2.6.8 and 6.1.1.4'
O O 0.0106 0.0060 'International Tables Vol C Tables 4.2.6.8 and 6.1.1.4'

loop_
_geom_angle_atom_site_label_1
_geom_angle_atom_site_label_2
_geom_angle_atom_site_label_3
_geom_angle
_geom_angle_site_symmetry_1
_geom_angle_site_symmetry_3
C2A N1A C5A 116.4(5) . .
C3A N2A C4A 116.5(5) . .
C6A N3A C5A 116.1(4) . .
C6A N4A C7A 124.0(5) . .
C6A N4A H1N4 122.8 . .
C7A N4A H1N4 113.2 . .
C6A N5A C8A 127.0(4) . .
C6A N5A H1N5 113.4 . .
C8A N5A H1N5 119.4 . .
C2A C1A H1AA 109.5 . .
C2A C1A H1AB 109.5 . .
H1AA C1A H1AB 109.5 . .
C2A C1A H1AC 109.5 . .
H1AA C1A H1AC 109.5 . .
H1AB C1A H1AC 109.5 . .
N1A C2A C3A 120.5(5) . .
N1A C2A C1A 118.6(5) . .
C3A C2A C1A 120.8(5) . .
N2A C3A C2A 123.6(5) . .
N2A C3A H3AA 118.2 . .
C2A C3A H3AA 118.1 . .
N2A C4A C5A 120.9(5) . .
N2A C4A C7A 118.9(5) . .
C5A C4A C7A 120.2(5) . .
N1A C5A N3A 115.5(5) . .
N1A C5A C4A 122.0(5) . .
N3A C5A C4A 122.5(5) . .
N3A C6A N4A 124.3(5) . .
N3A C6A N5A 118.3(4) . .
N4A C6A N5A 117.4(5) . .
O1A C7A N4A 121.1(5) . .
O1A C7A C4A 126.0(5) . .
N4A C7A C4A 112.9(5) . .
O2A C8A N5A 121.6(5) . .
O2A C8A C9A 123.1(5) . .
N5A C8A C9A 115.3(4) . .
C8A C9A C12A 108.4(4) . .
C8A C9A C10A 110.2(4) . .
C12A C9A C10A 108.9(5) . .
C8A C9A C11A 108.8(4) . .
C12A C9A C11A 110.0(5) . .
C10A C9A C11A 110.4(4) . .
C9A C10A H10A 109.5 . .
C9A C10A H10B 109.5 . .
H10A C10A H10B 109.5 . .
C9A C10A H10C 109.5 . .
H10A C10A H10C 109.5 . .
H10B C10A H10C 109.5 . .
C9A C11A H11A 109.5 . .
C9A C11A H11B 109.5 . .
H11A C11A H11B 109.5 . .
C9A C11A H11C 109.5 . .
H11A C11A H11C 109.5 . .
H11B C11A H11C 109.5 . .
C9A C12A H12A 109.5 . .
C9A C12A H12B 109.5 . .
H12A C12A H12B 109.5 . .
C9A C12A H12C 109.5 . .
H12A C12A H12C 109.5 . .
H12B C12A H12C 109.5 . .
C16A O3A H1O3 115(5) . .
C19A O5A H1O5 99(4) . .
C14A C13A C18A 119.4(5) . .
C14A C13A H13A 120.4 . .
C18A C13A H13A 120.2 . .
C13A C14A C15A 121.3(5) . .
C13A C14A H14A 119.6 . .
C15A C14A H14A 119.0 . .
C14A C15A C16A 119.7(4) . .
C14A C15A H15A 120.4 . .
C16A C15A H15A 119.9 . .
O3A C16A C15A 123.0(4) . .
O3A C16A C17A 117.8(4) . .
C15A C16A C17A 119.2(4) . .
C18A C17A C16A 121.0(5) . .
C18A C17A H17A 119.6 . .
C16A C17A H17A 119.4 . .
C17A C18A C13A 119.3(4) . .
C17A C18A C19A 118.3(4) . .
C13A C18A C19A 122.4(4) . .
O4A C19A O5A 124.0(4) . .
O4A C19A C18A 121.2(4) . .
O5A C19A C18A 114.8(5) . .
O5B O3B C16B 39.8(12) 3_575 .
O5B O3B H5BA 78.9 3_575 .
C16B O3B H5BA 117.1 . .
C15B O4B C14B 102(2) 3_575 3_575
C15B O4B C19B 27(2) 3_575 .
C14B O4B C19B 91.8(13) 3_575 .
O3B O5B C16B 106(2) 3_575 3_575
O3B O5B C19B 145(2) 3_575 .
C16B O5B C19B 40.0(10) 3_575 .
O3B O5B C15B 159(2) 3_575 3_575
C16B O5B C15B 57.9(11) 3_575 3_575
C19B O5B C15B 24.3(8) . 3_575
O3B O5B H5BB 105.1 3_575 .
C16B O5B H5BB 144.1 3_575 .
C19B O5B H5BB 108.8 . .
C15B O5B H5BB 87.3 3_575 .
C17B C13B C14B 138(2) 3_575 .
C17B C13B C18B 27.7(15) 3_575 .
C14B C13B C18B 122.1(11) . .
C17B C13B C18B 55.4(14) 3_575 3_575
C14B C13B C18B 86.2(10) . 3_575
C18B C13B C18B 36.8(7) . 3_575
C17B C13B C16B 29.4(14) 3_575 3_575
C14B C13B C16B 167.4(12) . 3_575
C18B C13B C16B 46.8(6) . 3_575
C18B C13B C16B 81.8(7) 3_575 3_575
C17B C13B H13B 99.5 3_575 .
C14B C13B H13B 117.9 . .
C18B C13B H13B 119.9 . .
C18B C13B H13B 154.8 3_575 .
C16B C13B H13B 73.6 3_575 .
O4B C14B C13B 143.9(15) 3_575 .
O4B C14B C15B 26.1(10) 3_575 .
C13B C14B C15B 120.4(13) . .
O4B C14B C19B 46.2(9) 3_575 3_575
C13B C14B C19B 97.9(10) . 3_575
C15B C14B C19B 24.6(8) . 3_575
O4B C14B C17B 129.7(13) 3_575 3_575
C13B C14B C17B 14.6(8) . 3_575
C15B C14B C17B 107.6(11) . 3_575
C19B C14B C17B 84.2(8) 3_575 3_575
O4B C14B H14B 93.9 3_575 .
C13B C14B H14B 121.6 . .
C15B C14B H14B 117.8 . .
C19B C14B H14B 140.1 3_575 .
C17B C14B H14B 134.4 3_575 .
O4B C15B C19B 129(4) 3_575 3_575
O4B C15B C14B 51.9(19) 3_575 .
C19B C15B C14B 101(2) 3_575 .
O4B C15B C16B 158(3) 3_575 .
C19B C15B C16B 28.1(17) 3_575 .
C14B C15B C16B 117.8(13) . .
O4B C15B O5B 148(3) 3_575 3_575
C19B C15B O5B 49.0(15) 3_575 3_575
C14B C15B O5B 149.0(14) . 3_575
C16B C15B O5B 32.8(7) . 3_575
O4B C15B C18B 117(2) 3_575 3_575
C19B C15B C18B 34.8(16) 3_575 3_575
C14B C15B C18B 71.2(9) . 3_575
C16B C15B C18B 46.8(8) . 3_575
O5B C15B C18B 78.3(9) 3_575 3_575
O4B C15B H15B 71.9 3_575 .
C19B C15B H15B 129.0 3_575 .
C14B C15B H15B 121.9 . .
C16B C15B H15B 120.1 . .
O5B C15B H15B 87.5 3_575 .
C18B C15B H15B 163.8 3_575 .
C19B C16B O5B 96.9(17) 3_575 3_575
C19B C16B O3B 130.8(17) 3_575 .
O5B C16B O3B 34.2(11) 3_575 .
C19B C16B C15B 23.4(15) 3_575 .
O5B C16B C15B 89.3(14) 3_575 .
O3B C16B C15B 122.2(12) . .
C19B C16B C17B 107.4(15) 3_575 .
O5B C16B C17B 149.7(16) 3_575 .
O3B C16B C17B 117.8(11) . .
C15B C16B C17B 120.0(12) . .
C19B C16B C18B 75.3(13) 3_575 3_575
O5B C16B C18B 160.2(19) 3_575 3_575
O3B C16B C18B 146.8(12) . 3_575
C15B C16B C18B 89.8(10) . 3_575
C17B C16B C18B 32.1(7) . 3_575
C19B C16B C13B 116.8(15) 3_575 3_575
O5B C16B C13B 134.7(15) 3_575 3_575
O3B C16B C13B 104.4(9) . 3_575
C15B C16B C13B 133.1(10) . 3_575
C17B C16B C13B 15.2(8) . 3_575
C18B C16B C13B 43.4(6) 3_575 3_575
C13B C17B C18B 126(3) 3_575 3_575
C13B C17B C18B 96.9(17) 3_575 .
C18B C17B C18B 46.0(13) 3_575 .
C13B C17B C16B 135(2) 3_575 .
C18B C17B C16B 78.1(14) 3_575 .
C18B C17B C16B 121.7(13) . .
C13B C17B C19B 147(2) 3_575 3_575
C18B C17B C19B 52.4(11) 3_575 3_575
C18B C17B C19B 96.7(11) . 3_575
C16B C17B C19B 25.7(6) . 3_575
C13B C17B C17B 108.7(19) 3_575 3_575
C18B C17B C17B 29.1(9) 3_575 3_575
C18B C17B C17B 16.9(5) . 3_575
C16B C17B C17B 105.7(13) . 3_575
C19B C17B C17B 80.4(10) 3_575 3_575
C13B C17B C14B 27.3(14) 3_575 3_575
C18B C17B C14B 111.9(15) 3_575 3_575
C18B C17B C14B 72.6(8) . 3_575
C16B C17B C14B 162.7(12) . 3_575
C19B C17B C14B 159.9(11) 3_575 3_575
C17B C17B C14B 87.1(9) 3_575 3_575
C13B C17B H17B 28.4 3_575 .
C18B C17B H17B 154.6 3_575 .
C18B C17B H17B 118.3 . .
C16B C17B H17B 119.9 . .
C19B C17B H17B 143.6 3_575 .
C17B C17B H17B 133.3 3_575 .
C14B C17B H17B 46.2 3_575 .
C17B C18B C18B 97.6(18) 3_575 3_575
C17B C18B C17B 134.0(13) 3_575 .
C18B C18B C17B 36.4(10) 3_575 .
C17B C18B C13B 26.1(14) 3_575 .
C18B C18B C13B 84.3(14) 3_575 .
C17B C18B C13B 117.8(10) . .
C17B C18B C16B 69.8(13) 3_575 3_575
C18B C18B C16B 158(2) 3_575 3_575
C17B C18B C16B 151.7(11) . 3_575
C13B C18B C16B 89.9(9) . 3_575
C17B C18B C19B 102.5(15) 3_575 .
C18B C18B C19B 152.7(18) 3_575 .
C17B C18B C19B 121.0(12) . .
C13B C18B C19B 121.1(10) . .
C16B C18B C19B 32.7(7) 3_575 .
C17B C18B C13B 148(2) 3_575 3_575
C18B C18B C13B 58.9(12) 3_575 3_575
C17B C18B C13B 27.7(8) . 3_575
C13B C18B C13B 143.2(7) . 3_575
C16B C18B C13B 124.1(10) 3_575 3_575
C19B C18B C13B 95.2(10) . 3_575
C17B C18B C15B 111.1(15) 3_575 3_575
C18B C18B C15B 137.3(17) 3_575 3_575
C17B C18B C15B 108.6(10) . 3_575
C13B C18B C15B 133.3(9) . 3_575
C16B C18B C15B 43.4(6) 3_575 3_575
C19B C18B C15B 15.6(7) . 3_575
C13B C18B C15B 81.5(7) 3_575 3_575
C15B C19B C16B 129(3) 3_575 3_575
C15B C19B O4B 24(2) 3_575 .
C16B C19B O4B 152(2) 3_575 .
C15B C19B O5B 107(2) 3_575 .
C16B C19B O5B 43.1(11) 3_575 .
O4B C19B O5B 123.1(14) . .
C15B C19B C18B 130(2) 3_575 .
C16B C19B C18B 72.0(13) 3_575 .
O4B C19B C18B 122.6(13) . .
O5B C19B C18B 113.0(12) . .
C15B C19B C14B 54.8(16) 3_575 3_575
C16B C19B C14B 141.2(18) 3_575 3_575
O4B C19B C14B 42.0(9) . 3_575
O5B C19B C14B 160.7(14) . 3_575
C18B C19B C14B 80.6(9) . 3_575
C15B C19B C17B 140(3) 3_575 3_575
C16B C19B C17B 47.0(11) 3_575 3_575
O4B C19B C17B 143.7(13) . 3_575
O5B C19B C17B 88.6(10) . 3_575
C18B C19B C17B 25.1(7) . 3_575
C14B C19B C17B 102.8(9) 3_575 3_575

loop_
_geom_bond_atom_site_label_1
_geom_bond_atom_site_label_2
_geom_bond_distance
_geom_bond_site_symmetry_2
O1A C7A 1.225(6) .
O2A C8A 1.224(6) .
N1A C2A 1.327(7) .
N1A C5A 1.354(7) .
N2A C3A 1.294(7) .
N2A C4A 1.355(6) .
N3A C6A 1.302(6) .
N3A C5A 1.379(6) .
N4A C6A 1.367(6) .
N4A C7A 1.383(7) .
N4A H1N4 0.9194 .
N5A C6A 1.373(6) .
N5A C8A 1.391(7) .
N5A H1N5 0.8858 .
C1A C2A 1.460(8) .
C1A H1AA 0.9600 .
C1A H1AB 0.9600 .
C1A H1AC 0.9600 .
C2A C3A 1.435(8) .
C3A H3AA 0.9599 .
C4A C5A 1.414(7) .
C4A C7A 1.431(8) .
C8A C9A 1.518(7) .
C9A C12A 1.526(8) .
C9A C10A 1.540(8) .
C9A C11A 1.542(8) .
C10A H10A 0.9600 .
C10A H10B 0.9600 .
C10A H10C 0.9600 .
C11A H11A 0.9600 .
C11A H11B 0.9600 .
C11A H11C 0.9600 .
C12A H12A 0.9600 .
C12A H12B 0.9600 .
C12A H12C 0.9600 .
O3A C16A 1.364(6) .
O3A H1O3 0.79(7) .
O4A C19A 1.220(6) .
O5A C19A 1.312(6) .
O5A H1O5 0.87(7) .
C13A C14A 1.374(7) .
C13A C18A 1.395(7) .
C13A H13A 0.9600 .
C14A C15A 1.382(7) .
C14A H14A 0.9603 .
C15A C16A 1.387(7) .
C15A H15A 0.9600 .
C16A C17A 1.388(7) .
C17A C18A 1.385(7) .
C17A H17A 0.9600 .
C18A C19A 1.492(6) .
O3B O5B 0.784(14) 3_575
O3B C16B 1.340(14) .
O3B H5BA 0.9000 .
O4B C15B 0.624(19) 3_575
O4B C14B 1.114(17) 3_575
O4B C19B 1.203(15) .
O5B O3B 0.784(14) 3_575
O5B C16B 0.892(15) 3_575
O5B C19B 1.296(14) .
O5B C15B 1.645(19) 3_575
O5B H5BB 0.9600 .
C13B C17B 0.758(18) 3_575
C13B C14B 1.377(14) .
C13B C18B 1.391(15) .
C13B C18B 1.617(19) 3_575
C13B C16B 2.027(17) 3_575
C13B H13B 0.9601 .
C14B O4B 1.114(17) 3_575
C14B C15B 1.385(15) .
C14B C19B 1.67(2) 3_575
C14B C17B 2.006(18) 3_575
C14B H14B 0.9600 .
C15B O4B 0.624(19) 3_575
C15B C19B 0.706(18) 3_575
C15B C16B 1.393(16) .
C15B O5B 1.645(19) 3_575
C15B C18B 2.026(19) 3_575
C15B H15B 0.9598 .
C16B C19B 0.839(16) 3_575
C16B O5B 0.892(15) 3_575
C16B C17B 1.416(14) .
C16B C18B 1.476(16) 3_575
C16B C13B 2.027(17) 3_575
C17B C13B 0.758(18) 3_575
C17B C18B 0.802(17) 3_575
C17B C18B 1.340(15) .
C17B C19B 1.849(19) 3_575
C17B C17B 1.98(3) 3_575
C17B C14B 2.006(18) 3_575
C17B H17B 0.9600 .
C18B C17B 0.802(17) 3_575
C18B C18B 0.973(18) 3_575
C18B C16B 1.476(16) 3_575
C18B C19B 1.501(13) .
C18B C13B 1.617(19) 3_575
C18B C15B 2.026(19) 3_575
C19B C15B 0.706(18) 3_575
C19B C16B 0.839(16) 3_575
C19B C14B 1.67(2) 3_575
C19B C17B 1.849(19) 3_575
